data_4350644
loop_
_publ_author_name
'Huang, Xiao-feng'
'Ma, Jing-xin'
'Liu, Wei-sheng'

_publ_section_title
;
 Lanthanide metalloligand strategy toward d-f heterometallic metal-organic
 frameworks: magnetism and symmetric-dependent luminescent properties.
;
_journal_issue 12
_journal_name_full 'Inorganic chemistry'
_journal_page_first 5922
_journal_page_last 5930
_journal_paper_doi 10.1021/ic403080n
_journal_volume 53
_journal_year 2014
_chemical_formula_sum 'C24 H30 Co3 Gd2 O42'
_chemical_formula_weight 1481.77
_space_group_crystal_system cubic
_space_group_IT_number 228
_space_group_name_Hall '-F 4ud 2vw 3'
_space_group_name_H-M_alt 'F d -3 c :2'
_atom_sites_solution_hydrogens geom
_audit_creation_method SHELXL-2013
_cell_angle_alpha 90
_cell_angle_beta 90
_cell_angle_gamma 90
_cell_formula_units_Z 16
_cell_length_a 25.76190(10)
_cell_length_b 25.76190(10)
_cell_length_c 25.76190(10)
_cell_measurement_temperature 296(2)
_cell_volume 17097.54(11)
_computing_structure_refinement 'SHELXL-2013 (Sheldrick, 2013)'
_diffrn_ambient_temperature 296(2)
_diffrn_measured_fraction_theta_full 0.925
_diffrn_measured_fraction_theta_max 0.926
_diffrn_radiation_type MoK\a
_diffrn_radiation_wavelength 0.71073
_diffrn_reflns_av_R_equivalents 0.0442
_diffrn_reflns_av_unetI/netI 0.0155
_diffrn_reflns_Laue_measured_fraction_full 0.925
_diffrn_reflns_Laue_measured_fraction_max 0.926
_diffrn_reflns_limit_h_max 35
_diffrn_reflns_limit_h_min -30
_diffrn_reflns_limit_k_max 31
_diffrn_reflns_limit_k_min -32
_diffrn_reflns_limit_l_max 32
_diffrn_reflns_limit_l_min -36
_diffrn_reflns_number 23448
_diffrn_reflns_point_group_measured_fraction_full 0.925
_diffrn_reflns_point_group_measured_fraction_max 0.926
_diffrn_reflns_theta_full 25.242
_diffrn_reflns_theta_max 30.515
_diffrn_reflns_theta_min 2.739
_exptl_absorpt_coefficient_mu 4.332
_exptl_absorpt_correction_T_max 0.570
_exptl_absorpt_correction_T_min 0.201
_exptl_absorpt_correction_type multi-scan
_exptl_absorpt_process_details SADABS
_exptl_crystal_density_diffrn 2.303
_exptl_crystal_F_000 11504
_exptl_crystal_size_max 0.270
_exptl_crystal_size_mid 0.230
_exptl_crystal_size_min 0.210
_refine_diff_density_max 1.395
_refine_diff_density_min -0.759
_refine_diff_density_rms 0.108
_refine_ls_extinction_method none
_refine_ls_goodness_of_fit_ref 1.040
_refine_ls_hydrogen_treatment constr
_refine_ls_matrix_type full
_refine_ls_number_parameters 58
_refine_ls_number_reflns 1017
_refine_ls_number_restraints 0
_refine_ls_restrained_S_all 1.040
_refine_ls_R_factor_all 0.0728
_refine_ls_R_factor_gt 0.0359
_refine_ls_shift/su_max 0.000
_refine_ls_shift/su_mean 0.000
_refine_ls_structure_factor_coef Fsqd
_refine_ls_weighting_details 'w=1/[\s^2^(Fo^2^)+(0.0492P)^2^+215.3269P] where P=(Fo^2^+2Fc^2^)/3'
_refine_ls_weighting_scheme calc
_refine_ls_wR_factor_gt 0.0996
_refine_ls_wR_factor_ref 0.1217
_reflns_Friedel_coverage 0.000
_reflns_number_gt 565
_reflns_number_total 1017
_reflns_threshold_expression 'I > 2\s(I)'
_cod_data_source_file ic403080n_si_002.cif
_cod_data_source_block 1a
_cod_original_cell_volume 17097.5(2)
_cod_original_sg_symbol_Hall '-F 4cvw 2vw 3'
_cod_original_sg_symbol_H-M 'F d -3 c'
_cod_database_code 4350644
_shelx_space_group_comment
;
The symmetry employed for this shelxl refinement is uniquely defined
by the following loop, which should always be used as a source of
symmetry information in preference to the above space-group names.
They are only intended as comments.
;
_shelx_estimated_absorpt_t_min 0.074
_shelx_estimated_absorpt_t_max 0.101
_shelxl_version_number 2013-4

loop_
_space_group_symop_operation_xyz
'x, y, z'
'-x+1/4, -y+3/4, z+1/2'
'-x+3/4, y+1/2, -z+1/4'
'x+1/2, -y+1/4, -z+3/4'
'z, x, y'
'z+1/2, -x+1/4, -y+3/4'
'-z+1/4, -x+3/4, y+1/2'
'-z+3/4, x+1/2, -y+1/4'
'y, z, x'
'-y+3/4, z+1/2, -x+1/4'
'y+1/2, -z+1/4, -x+3/4'
'-y+1/4, -z+3/4, x+1/2'
'y+3/4, x+1/4, -z'
'-y+1/2, -x+1/2, -z+1/2'
'y+1/4, -x, z+3/4'
'-y, x+3/4, z+1/4'
'x+3/4, z+1/4, -y'
'-x, z+3/4, y+1/4'
'-x+1/2, -z+1/2, -y+1/2'
'x+1/4, -z, y+3/4'
'z+3/4, y+1/4, -x'
'z+1/4, -y, x+3/4'
'-z, y+3/4, x+1/4'
'-z+1/2, -y+1/2, -x+1/2'
'x, y+1/2, z+1/2'
'-x+1/4, -y+5/4, z+1'
'-x+3/4, y+1, -z+3/4'
'x+1/2, -y+3/4, -z+5/4'
'z, x+1/2, y+1/2'
'z+1/2, -x+3/4, -y+5/4'
'-z+1/4, -x+5/4, y+1'
'-z+3/4, x+1, -y+3/4'
'y, z+1/2, x+1/2'
'-y+3/4, z+1, -x+3/4'
'y+1/2, -z+3/4, -x+5/4'
'-y+1/4, -z+5/4, x+1'
'y+3/4, x+3/4, -z+1/2'
'-y+1/2, -x+1, -z+1'
'y+1/4, -x+1/2, z+5/4'
'-y, x+5/4, z+3/4'
'x+3/4, z+3/4, -y+1/2'
'-x, z+5/4, y+3/4'
'-x+1/2, -z+1, -y+1'
'x+1/4, -z+1/2, y+5/4'
'z+3/4, y+3/4, -x+1/2'
'z+1/4, -y+1/2, x+5/4'
'-z, y+5/4, x+3/4'
'-z+1/2, -y+1, -x+1'
'x+1/2, y, z+1/2'
'-x+3/4, -y+3/4, z+1'
'-x+5/4, y+1/2, -z+3/4'
'x+1, -y+1/4, -z+5/4'
'z+1/2, x, y+1/2'
'z+1, -x+1/4, -y+5/4'
'-z+3/4, -x+3/4, y+1'
'-z+5/4, x+1/2, -y+3/4'
'y+1/2, z, x+1/2'
'-y+5/4, z+1/2, -x+3/4'
'y+1, -z+1/4, -x+5/4'
'-y+3/4, -z+3/4, x+1'
'y+5/4, x+1/4, -z+1/2'
'-y+1, -x+1/2, -z+1'
'y+3/4, -x, z+5/4'
'-y+1/2, x+3/4, z+3/4'
'x+5/4, z+1/4, -y+1/2'
'-x+1/2, z+3/4, y+3/4'
'-x+1, -z+1/2, -y+1'
'x+3/4, -z, y+5/4'
'z+5/4, y+1/4, -x+1/2'
'z+3/4, -y, x+5/4'
'-z+1/2, y+3/4, x+3/4'
'-z+1, -y+1/2, -x+1'
'x+1/2, y+1/2, z'
'-x+3/4, -y+5/4, z+1/2'
'-x+5/4, y+1, -z+1/4'
'x+1, -y+3/4, -z+3/4'
'z+1/2, x+1/2, y'
'z+1, -x+3/4, -y+3/4'
'-z+3/4, -x+5/4, y+1/2'
'-z+5/4, x+1, -y+1/4'
'y+1/2, z+1/2, x'
'-y+5/4, z+1, -x+1/4'
'y+1, -z+3/4, -x+3/4'
'-y+3/4, -z+5/4, x+1/2'
'y+5/4, x+3/4, -z'
'-y+1, -x+1, -z+1/2'
'y+3/4, -x+1/2, z+3/4'
'-y+1/2, x+5/4, z+1/4'
'x+5/4, z+3/4, -y'
'-x+1/2, z+5/4, y+1/4'
'-x+1, -z+1, -y+1/2'
'x+3/4, -z+1/2, y+3/4'
'z+5/4, y+3/4, -x'
'z+3/4, -y+1/2, x+3/4'
'-z+1/2, y+5/4, x+1/4'
'-z+1, -y+1, -x+1/2'
'-x, -y, -z'
'x-1/4, y-3/4, -z-1/2'
'x-3/4, -y-1/2, z-1/4'
'-x-1/2, y-1/4, z-3/4'
'-z, -x, -y'
'-z-1/2, x-1/4, y-3/4'
'z-1/4, x-3/4, -y-1/2'
'z-3/4, -x-1/2, y-1/4'
'-y, -z, -x'
'y-3/4, -z-1/2, x-1/4'
'-y-1/2, z-1/4, x-3/4'
'y-1/4, z-3/4, -x-1/2'
'-y-3/4, -x-1/4, z'
'y-1/2, x-1/2, z-1/2'
'-y-1/4, x, -z-3/4'
'y, -x-3/4, -z-1/4'
'-x-3/4, -z-1/4, y'
'x, -z-3/4, -y-1/4'
'x-1/2, z-1/2, y-1/2'
'-x-1/4, z, -y-3/4'
'-z-3/4, -y-1/4, x'
'-z-1/4, y, -x-3/4'
'z, -y-3/4, -x-1/4'
'z-1/2, y-1/2, x-1/2'
'-x, -y+1/2, -z+1/2'
'x-1/4, y-1/4, -z'
'x-3/4, -y, z+1/4'
'-x-1/2, y+1/4, z-1/4'
'-z, -x+1/2, -y+1/2'
'-z-1/2, x+1/4, y-1/4'
'z-1/4, x-1/4, -y'
'z-3/4, -x, y+1/4'
'-y, -z+1/2, -x+1/2'
'y-3/4, -z, x+1/4'
'-y-1/2, z+1/4, x-1/4'
'y-1/4, z-1/4, -x'
'-y-3/4, -x+1/4, z+1/2'
'y-1/2, x, z'
'-y-1/4, x+1/2, -z-1/4'
'y, -x-1/4, -z+1/4'
'-x-3/4, -z+1/4, y+1/2'
'x, -z-1/4, -y+1/4'
'x-1/2, z, y'
'-x-1/4, z+1/2, -y-1/4'
'-z-3/4, -y+1/4, x+1/2'
'-z-1/4, y+1/2, -x-1/4'
'z, -y-1/4, -x+1/4'
'z-1/2, y, x'
'-x+1/2, -y, -z+1/2'
'x+1/4, y-3/4, -z'
'x-1/4, -y-1/2, z+1/4'
'-x, y-1/4, z-1/4'
'-z+1/2, -x, -y+1/2'
'-z, x-1/4, y-1/4'
'z+1/4, x-3/4, -y'
'z-1/4, -x-1/2, y+1/4'
'-y+1/2, -z, -x+1/2'
'y-1/4, -z-1/2, x+1/4'
'-y, z-1/4, x-1/4'
'y+1/4, z-3/4, -x'
'-y-1/4, -x-1/4, z+1/2'
'y, x-1/2, z'
'-y+1/4, x, -z-1/4'
'y+1/2, -x-3/4, -z+1/4'
'-x-1/4, -z-1/4, y+1/2'
'x+1/2, -z-3/4, -y+1/4'
'x, z-1/2, y'
'-x+1/4, z, -y-1/4'
'-z-1/4, -y-1/4, x+1/2'
'-z+1/4, y, -x-1/4'
'z+1/2, -y-3/4, -x+1/4'
'z, y-1/2, x'
'-x+1/2, -y+1/2, -z'
'x+1/4, y-1/4, -z-1/2'
'x-1/4, -y, z-1/4'
'-x, y+1/4, z-3/4'
'-z+1/2, -x+1/2, -y'
'-z, x+1/4, y-3/4'
'z+1/4, x-1/4, -y-1/2'
'z-1/4, -x, y-1/4'
'-y+1/2, -z+1/2, -x'
'y-1/4, -z, x-1/4'
'-y, z+1/4, x-3/4'
'y+1/4, z-1/4, -x-1/2'
'-y-1/4, -x+1/4, z'
'y, x, z-1/2'
'-y+1/4, x+1/2, -z-3/4'
'y+1/2, -x-1/4, -z-1/4'
'-x-1/4, -z+1/4, y'
'x+1/2, -z-1/4, -y-1/4'
'x, z, y-1/2'
'-x+1/4, z+1/2, -y-3/4'
'-z-1/4, -y+1/4, x'
'-z+1/4, y+1/2, -x-3/4'
'z+1/2, -y-1/4, -x-1/4'
'z, y, x-1/2'

loop_
_atom_site_label
_atom_site_type_symbol
_atom_site_fract_x
_atom_site_fract_y
_atom_site_fract_z
_atom_site_U_iso_or_equiv
_atom_site_adp_type
_atom_site_occupancy
_atom_site_site_symmetry_order
_atom_site_calc_flag
_atom_site_refinement_flags_posn
_atom_site_refinement_flags_adp
_atom_site_refinement_flags_occupancy
Gd1 Gd 0.5000 0.2500 0.5000 0.0285(2) Uani 1 6 d S T P
Co1 Co 0.5000 0.2500 0.2500 0.0275(4) Uani 1 6 d S T P
Co2 Co 0.6250 0.1250 0.1250 0.0535(7) Uani 1 12 d S T P
C1 C 0.49786(17) 0.24207(18) 0.3721(2) 0.0358(12) Uani 1 1 d . . .
C2 C 0.5559(2) 0.2473(2) 0.37938(19) 0.0503(14) Uani 1 1 d . . .
H4A H 0.5734 0.2177 0.3641 0.060 Uiso 1 1 calc R U .
H4B H 0.5681 0.2784 0.3621 0.060 Uiso 1 1 calc R U .
O1 O 0.56735(12) 0.2500 0.43265(12) 0.0417(12) Uani 1 2 d S T P
O2 O 0.47013(14) 0.24153(14) 0.41243(13) 0.0452(8) Uani 1 1 d . . .
O3 O 0.47919(14) 0.23671(13) 0.32767(14) 0.0431(8) Uani 1 1 d . . .
O4 O 0.6250 0.2066(2) 0.1250 0.0692(17) Uani 1 2 d S T P
H4 H 0.5956 0.2172 0.1311 0.104 Uiso 0.5 1 calc R U P
O5 O 0.6250 0.3302(9) 0.1250 0.235(7) Uani 1 2 d S T P

loop_
_atom_site_aniso_label
_atom_site_aniso_U_11
_atom_site_aniso_U_22
_atom_site_aniso_U_33
_atom_site_aniso_U_23
_atom_site_aniso_U_13
_atom_site_aniso_U_12
Gd1 0.0285(2) 0.0285(2) 0.0285(2) -0.00986(11) 0.00986(11) -0.00986(11)
Co1 0.0275(4) 0.0275(4) 0.0275(4) 0.0034(3) -0.0034(3) -0.0034(3)
Co2 0.0535(7) 0.0535(7) 0.0535(7) 0.000 0.000 0.000
C1 0.043(3) 0.029(2) 0.035(3) -0.0070(16) 0.0086(19) -0.0042(18)
C2 0.043(3) 0.071(4) 0.037(3) -0.010(2) 0.013(2) -0.009(2)
O1 0.0324(14) 0.060(3) 0.0324(14) -0.0112(15) 0.0061(18) -0.0112(15)
O2 0.0394(19) 0.061(2) 0.0351(19) -0.0141(15) 0.0078(15) -0.0097(16)
O3 0.046(2) 0.046(2) 0.038(2) -0.0056(15) 0.0049(16) -0.0047(17)
O4 0.049(3) 0.064(4) 0.095(5) 0.000 -0.006(4) 0.000
O5 0.199(15) 0.25(2) 0.258(19) 0.000 0.023(13) 0.000

loop_
_atom_type_symbol
_atom_type_description
_atom_type_scat_dispersion_real
_atom_type_scat_dispersion_imag
_atom_type_scat_source
C C 0.0033 0.0016 'International Tables Vol C Tables 4.2.6.8 and 6.1.1.4'
H H 0.0000 0.0000 'International Tables Vol C Tables 4.2.6.8 and 6.1.1.4'
O O 0.0106 0.0060 'International Tables Vol C Tables 4.2.6.8 and 6.1.1.4'
Co Co 0.3494 0.9721 'International Tables Vol C Tables 4.2.6.8 and 6.1.1.4'
Gd Gd -0.1653 3.9035 'International Tables Vol C Tables 4.2.6.8 and 6.1.1.4'

loop_
_geom_angle_atom_site_label_1
_geom_angle_atom_site_label_2
_geom_angle_atom_site_label_3
_geom_angle
_geom_angle_site_symmetry_1
_geom_angle_site_symmetry_3
O2 Gd1 O2 86.07(17) 72 60_554
O2 Gd1 O2 79.18(13) 72 18_645
O2 Gd1 O2 146.07(17) 60_554 18_645
O2 Gd1 O2 79.18(13) 72 85_446
O2 Gd1 O2 127.90(16) 60_554 85_446
O2 Gd1 O2 79.18(13) 18_645 85_446
O2 Gd1 O2 146.07(17) 72 78_455
O2 Gd1 O2 79.18(13) 60_554 78_455
O2 Gd1 O2 127.90(17) 18_645 78_455
O2 Gd1 O2 86.07(17) 85_446 78_455
O2 Gd1 O2 127.90(17) 72 .
O2 Gd1 O2 79.18(13) 60_554 .
O2 Gd1 O2 86.07(17) 18_645 .
O2 Gd1 O2 146.07(17) 85_446 .
O2 Gd1 O2 79.17(13) 78_455 .
O2 Gd1 O1 63.95(8) 72 .
O2 Gd1 O1 73.04(8) 60_554 .
O2 Gd1 O1 73.04(8) 18_645 .
O2 Gd1 O1 136.96(8) 85_446 .
O2 Gd1 O1 136.96(8) 78_455 .
O2 Gd1 O1 63.95(8) . .
O2 Gd1 O1 73.04(8) 72 60_554
O2 Gd1 O1 63.95(8) 60_554 60_554
O2 Gd1 O1 136.96(8) 18_645 60_554
O2 Gd1 O1 63.95(8) 85_446 60_554
O2 Gd1 O1 73.04(8) 78_455 60_554
O2 Gd1 O1 136.96(8) . 60_554
O1 Gd1 O1 120.0 . 60_554
O2 Gd1 O1 136.96(8) 72 78_455
O2 Gd1 O1 136.96(8) 60_554 78_455
O2 Gd1 O1 63.95(8) 18_645 78_455
O2 Gd1 O1 73.04(8) 85_446 78_455
O2 Gd1 O1 63.95(8) 78_455 78_455
O2 Gd1 O1 73.03(8) . 78_455
O1 Gd1 O1 120.0 . 78_455
O1 Gd1 O1 120.0 60_554 78_455
O3 Co1 O3 180.00(19) 106_665 34_545
O3 Co1 O3 87.34(12) 106_665 175_556
O3 Co1 O3 92.66(12) 34_545 175_556
O3 Co1 O3 92.66(13) 106_665 55_554
O3 Co1 O3 87.34(12) 34_545 55_554
O3 Co1 O3 180.00(18) 175_556 55_554
O3 Co1 O3 87.34(12) 106_665 121_655
O3 Co1 O3 92.66(12) 34_545 121_655
O3 Co1 O3 87.34(12) 175_556 121_655
O3 Co1 O3 92.66(12) 55_554 121_655
O3 Co1 O3 92.66(12) 106_665 .
O3 Co1 O3 87.34(12) 34_545 .
O3 Co1 O3 92.66(12) 175_556 .
O3 Co1 O3 87.34(12) 55_554 .
O3 Co1 O3 180.0 121_655 .
O4 Co2 O4 90.0 . 34_545
O4 Co2 O4 180.0 . 26_644
O4 Co2 O4 90.0 34_545 26_644
O4 Co2 O4 90.0 . 77_545
O4 Co2 O4 90.0 34_545 77_545
O4 Co2 O4 90.0 26_644 77_545
O4 Co2 O4 90.0 . 30_554
O4 Co2 O4 90.0 34_545 30_554
O4 Co2 O4 90.0 26_644 30_554
O4 Co2 O4 180.0 77_545 30_554
O4 Co2 O4 90.0 . 57_554
O4 Co2 O4 180.0 34_545 57_554
O4 Co2 O4 90.0 26_644 57_554
O4 Co2 O4 90.0 77_545 57_554
O4 Co2 O4 90.0 30_554 57_554
O3 C1 O2 122.4(4) . .
O3 C1 C2 120.3(4) . .
O2 C1 C2 117.2(4) . .
O1 C2 C1 109.5(4) . .
O1 C2 H4A 109.8 . .
C1 C2 H4A 109.8 . .
O1 C2 H4B 109.8 . .
C1 C2 H4B 109.8 . .
H4A C2 H4B 108.2 . .
C2 O1 C2 114.4(5) . 72
C2 O1 Gd1 122.8(3) . .
C2 O1 Gd1 122.8(3) 72 .
C1 O2 Gd1 126.4(3) . .
C1 O3 Co1 139.2(3) . .
Co2 O4 H4 109.5 . .

loop_
_geom_bond_atom_site_label_1
_geom_bond_atom_site_label_2
_geom_bond_distance
_geom_bond_site_symmetry_2
Gd1 O2 2.394(3) 72
Gd1 O2 2.394(3) 60_554
Gd1 O2 2.394(3) 18_645
Gd1 O2 2.394(3) 85_446
Gd1 O2 2.394(3) 78_455
Gd1 O2 2.394(3) .
Gd1 O1 2.454(4) .
Gd1 O1 2.454(4) 60_554
Gd1 O1 2.454(4) 78_455
Co1 O3 2.100(4) 106_665
Co1 O3 2.100(4) 34_545
Co1 O3 2.100(4) 175_556
Co1 O3 2.100(4) 55_554
Co1 O3 2.100(4) 121_655
Co1 O3 2.100(4) .
Co2 O4 2.103(6) .
Co2 O4 2.103(6) 34_545
Co2 O4 2.103(6) 26_644
Co2 O4 2.103(6) 77_545
Co2 O4 2.103(6) 30_554
Co2 O4 2.103(6) 57_554
C1 O3 1.248(6) .
C1 O2 1.262(6) .
C1 C2 1.512(7) .
C2 O1 1.405(6) .
C2 H4A 0.9700 .
C2 H4B 0.9700 .
O1 C2 1.406(6) 72
O4 H4 0.8200 .

loop_
_geom_torsion_atom_site_label_1
_geom_torsion_atom_site_label_2
_geom_torsion_atom_site_label_3
_geom_torsion_atom_site_label_4
_geom_torsion
_geom_torsion_site_symmetry_4
O3 C1 C2 O1 -176.8(4) .
O2 C1 C2 O1 0.7(6) .
C1 C2 O1 C2 177.4(5) 72
C1 C2 O1 Gd1 -2.6(5) .
O3 C1 O2 Gd1 179.0(3) .
C2 C1 O2 Gd1 1.6(6) .
O2 C1 O3 Co1 162.5(3) .
C2 C1 O3 Co1 -20.1(7) .
